data_4306999
loop_
_publ_author_name
'Michael Seitz'
'Michael D. Pluth'
'Kenneth N. Raymond'

_publ_contact_author_address
;Department of Chemistry
University of California
Berkeley, CA 947020-1460
;
_publ_contact_author_email raymond@sokrates.berkeley.edu
_publ_contact_author_fax ++1-510-486-5283
_publ_contact_author_name 'Kenneth N. Raymond'
_publ_section_title
;
1,2-HOIQO a Highly Versatile 1,2-HOPO Analogue
;
_journal_name_full 'Inorganic Chemistry'
_journal_page_first 351
_journal_page_last 353
_journal_paper_doi 10.1021/ic0614869
_journal_volume 46
_journal_year 2007
_chemical_formula_moiety 'C36 H32 Ce N7 O10, H2O'
_chemical_formula_sum 'C36 H34 Ce N7 O11'
_chemical_formula_weight 880.82
_chemical_name_systematic
;
 ?
;
_space_group_IT_number 14
_symmetry_cell_setting monoclinic
_symmetry_space_group_name_Hall '-P 2ybc'
_symmetry_space_group_name_H-M 'P 1 21/c 1'
_atom_sites_solution_hydrogens geom
_atom_sites_solution_primary direct
_atom_sites_solution_secondary difmap
_audit_creation_method SHELXL-97
_cell_angle_alpha 90.00
_cell_angle_beta 96.753(3)
_cell_angle_gamma 90.00
_cell_formula_units_Z 4
_cell_length_a 12.341(2)
_cell_length_b 26.649(4)
_cell_length_c 10.6206(17)
_cell_measurement_reflns_used 978
_cell_measurement_temperature 189(2)
_cell_measurement_theta_max 15.474
_cell_measurement_theta_min 2.463
_cell_volume 3468.6(9)
_computing_cell_refinement 'SAINT V7.07B (Bruker)'
_computing_data_collection 'SMART V5.059 (Bruker)'
_computing_data_reduction 'SAINT V7.07B (Bruker)'
_computing_structure_refinement 'SHELXL-97 (Sheldrick, 1997)'
_computing_structure_solution 'SIR-92 (Altomare, 1993)'
_diffrn_ambient_temperature 189(2)
_diffrn_detector_area_resol_mean 83.23
_diffrn_measured_fraction_theta_full 0.986
_diffrn_measured_fraction_theta_max 0.986
_diffrn_measurement_device_type 'Siemens Smart CCD'
_diffrn_measurement_method \w-scan
_diffrn_radiation_monochromator graphite
_diffrn_radiation_source 'fine-focus sealed tube'
_diffrn_radiation_type MoK\a
_diffrn_radiation_wavelength 0.71073
_diffrn_reflns_av_R_equivalents 0.0828
_diffrn_reflns_av_sigmaI/netI 0.1308
_diffrn_reflns_limit_h_max 15
_diffrn_reflns_limit_h_min -13
_diffrn_reflns_limit_k_max 33
_diffrn_reflns_limit_k_min -32
_diffrn_reflns_limit_l_max 9
_diffrn_reflns_limit_l_min -13
_diffrn_reflns_number 19701
_diffrn_reflns_theta_full 26.43
_diffrn_reflns_theta_max 26.43
_diffrn_reflns_theta_min 1.53
_diffrn_standards_decay_% 0
_diffrn_standards_interval_count 0
_diffrn_standards_interval_time 0
_diffrn_standards_number 0
_exptl_absorpt_coefficient_mu 1.387
_exptl_absorpt_correction_T_max 0.92
_exptl_absorpt_correction_T_min 0.78
_exptl_absorpt_correction_type empirical
_exptl_absorpt_process_details 'SADABS (Bruker 2005)'
_exptl_crystal_colour colorless
_exptl_crystal_density_diffrn 1.687
_exptl_crystal_density_method 'not measured'
_exptl_crystal_description plate
_exptl_crystal_F_000 1780
_exptl_crystal_size_max 0.15
_exptl_crystal_size_mid 0.15
_exptl_crystal_size_min 0.06
_refine_diff_density_max 1.076
_refine_diff_density_min -0.677
_refine_diff_density_rms 0.122
_refine_ls_extinction_method none
_refine_ls_goodness_of_fit_ref 0.887
_refine_ls_hydrogen_treatment constr
_refine_ls_matrix_type full
_refine_ls_number_parameters 496
_refine_ls_number_reflns 7045
_refine_ls_number_restraints 0
_refine_ls_restrained_S_all 0.887
_refine_ls_R_factor_all 0.0997
_refine_ls_R_factor_gt 0.0505
_refine_ls_shift/su_max 0.002
_refine_ls_shift/su_mean 0.000
_refine_ls_structure_factor_coef Fsqd
_refine_ls_weighting_details 'calc w=1/[\s^2^(Fo^2^)+(0.0476P)^2^+0.0000P] where P=(Fo^2^+2Fc^2^)/3'
_refine_ls_weighting_scheme calc
_refine_ls_wR_factor_gt 0.0983
_refine_ls_wR_factor_ref 0.1070
_reflns_number_gt 4123
_reflns_number_total 7045
_reflns_threshold_expression >2sigma(I)
_cod_data_source_file ic0614869si20060807_072652_1.cif
_cod_data_source_block TREN-1,2-HOQIO-cerium-complex
_cod_database_code 4306999

loop_
_symmetry_equiv_pos_as_xyz
'x, y, z'
'-x, y+1/2, -z+1/2'
'-x, -y, -z'
'x, -y-1/2, z-1/2'

loop_
_atom_site_label
_atom_site_type_symbol
_atom_site_fract_x
_atom_site_fract_y
_atom_site_fract_z
_atom_site_U_iso_or_equiv
_atom_site_adp_type
_atom_site_occupancy
_atom_site_symmetry_multiplicity
_atom_site_calc_flag
_atom_site_refinement_flags
_atom_site_disorder_assembly
_atom_site_disorder_group
Ce1 Ce 0.66583(3) 0.385615(12) 0.81264(3) 0.02389(11) Uani 1 1 d . . .
O5 O 0.8595(3) 0.38255(15) 0.7927(3) 0.0339(10) Uani 1 1 d . . .
O10 O 0.5558(3) 0.41351(14) 0.9917(4) 0.0338(10) Uani 1 1 d . . .
O2 O 0.6627(3) 0.41070(13) 0.5921(4) 0.0317(10) Uani 1 1 d . . .
O3 O 0.6082(3) 0.47244(14) 0.7586(4) 0.0323(10) Uani 1 1 d . . .
O6 O 0.7872(3) 0.42869(15) 0.9765(3) 0.0332(10) Uani 1 1 d . . .
C23 C 0.9646(5) 0.44527(19) 1.0823(5) 0.0227(14) Uani 1 1 d . . .
N5 N 0.9330(4) 0.40289(17) 0.8855(4) 0.0289(12) Uani 1 1 d . . .
C24 C 0.8911(5) 0.4260(2) 0.9815(5) 0.0279(14) Uani 1 1 d . . .
O4 O 1.1888(4) 0.38454(19) 0.7576(4) 0.0553(13) Uani 1 1 d . . .
N4 N 1.0204(4) 0.37964(18) 0.6508(5) 0.0383(13) Uani 1 1 d . . .
H4 H 0.9521 0.3761 0.6578 0.046 Uiso 1 1 calc R . .
N3 N 0.6486(4) 0.45945(17) 0.5596(4) 0.0271(12) Uani 1 1 d . . .
C15 C 1.0908(5) 0.3858(2) 0.7552(6) 0.0384(15) Uani 1 1 d . . .
N2 N 0.7296(4) 0.39490(18) 0.3716(4) 0.0344(13) Uani 1 1 d . . .
H2 H 0.7369 0.3875 0.4509 0.041 Uiso 1 1 calc R . .
C14 C 1.0570(5) 0.3789(2) 0.5255(6) 0.0426(17) Uani 1 1 d . . .
H14A H 1.1346 0.3860 0.5341 0.051 Uiso 1 1 calc R . .
H14B H 1.0202 0.4055 0.4749 0.051 Uiso 1 1 calc R . .
C4 C 0.6655(5) 0.4756(2) 0.4383(5) 0.0284(14) Uani 1 1 d . . .
C17 C 1.1147(5) 0.4162(2) 0.9759(6) 0.0371(17) Uani 1 1 d . . .
H17 H 1.1893 0.4124 0.9736 0.045 Uiso 1 1 calc R . .
C16 C 1.0439(5) 0.3999(2) 0.8766(6) 0.0325(15) Uani 1 1 d . . .
C22 C 0.9250(5) 0.4711(2) 1.1830(6) 0.0362(16) Uani 1 1 d . . .
H22 H 0.8505 0.4764 1.1823 0.043 Uiso 1 1 calc R . .
C18 C 1.0763(5) 0.4390(2) 1.0833(6) 0.0327(15) Uani 1 1 d . . .
C3 C 0.6898(5) 0.4390(2) 0.3372(6) 0.0350(16) Uani 1 1 d . . .
O1 O 0.6713(4) 0.45358(16) 0.2234(4) 0.0418(12) Uani 1 1 d . . .
N1 N 0.9209(4) 0.31951(17) 0.4145(4) 0.0314(12) Uani 1 1 d . . .
C1 C 0.8838(5) 0.3490(2) 0.2991(5) 0.0370(16) Uani 1 1 d . . .
H1A H 0.9038 0.3314 0.2253 0.044 Uiso 1 1 calc R . .
H1B H 0.9209 0.3812 0.3039 0.044 Uiso 1 1 calc R . .
C13 C 1.0366(5) 0.3297(2) 0.4554(6) 0.0363(16) Uani 1 1 d . . .
H13A H 1.0758 0.3300 0.3814 0.044 Uiso 1 1 calc R . .
H13B H 1.0661 0.3026 0.5100 0.044 Uiso 1 1 calc R . .
C12 C 0.6179(5) 0.4912(2) 0.6503(5) 0.0269(14) Uani 1 1 d . . .
C5 C 0.6572(5) 0.5254(2) 0.4108(6) 0.0343(16) Uani 1 1 d . . .
H5 H 0.6703 0.5365 0.3309 0.041 Uiso 1 1 calc R . .
C11 C 0.6055(5) 0.5432(2) 0.6190(5) 0.0259(14) Uani 1 1 d . . .
C7 C 0.6240(5) 0.6119(2) 0.4768(6) 0.0385(15) Uani 1 1 d . . .
H7 H 0.6428 0.6241 0.4003 0.046 Uiso 1 1 calc R . .
C9 C 0.5625(5) 0.6265(2) 0.6773(6) 0.0414(18) Uani 1 1 d . . .
H9 H 0.5369 0.6487 0.7345 0.050 Uiso 1 1 calc R . .
C10 C 0.5708(5) 0.5764(2) 0.7065(6) 0.0354(16) Uani 1 1 d . . .
H10 H 0.5532 0.5649 0.7842 0.042 Uiso 1 1 calc R . .
C25 C 0.9043(5) 0.2657(2) 0.3908(6) 0.0345(16) Uani 1 1 d . . .
H25A H 0.9668 0.2521 0.3548 0.041 Uiso 1 1 calc R . .
H25B H 0.8403 0.2609 0.3297 0.041 Uiso 1 1 calc R . .
C21 C 0.9967(5) 0.4884(2) 1.2826(6) 0.0357(16) Uani 1 1 d . . .
H21 H 0.9708 0.5054 1.3494 0.043 Uiso 1 1 calc R . .
C8 C 0.5915(6) 0.6442(2) 0.5647(6) 0.0431(18) Uani 1 1 d . . .
H8 H 0.5890 0.6785 0.5481 0.052 Uiso 1 1 calc R . .
C2 C 0.7623(5) 0.3577(2) 0.2830(5) 0.0397(17) Uani 1 1 d . . .
H2A H 0.7395 0.3689 0.1970 0.048 Uiso 1 1 calc R . .
H2B H 0.7255 0.3263 0.2957 0.048 Uiso 1 1 calc R . .
C19 C 1.1478(6) 0.4566(3) 1.1852(6) 0.0463(18) Uani 1 1 d . . .
H19 H 1.2227 0.4521 1.1867 0.056 Uiso 1 1 calc R . .
C6 C 0.6289(5) 0.5609(2) 0.5020(6) 0.0313(15) Uani 1 1 d . . .
O9 O 0.5001(3) 0.33476(13) 0.7712(3) 0.0274(9) Uani 1 1 d . . .
O8 O 0.6796(3) 0.30943(14) 0.6873(4) 0.0314(10) Uani 1 1 d . . .
N7 N 0.5904(4) 0.28010(16) 0.6579(4) 0.0231(11) Uani 1 1 d . . .
C26 C 0.8896(5) 0.2380(2) 0.5094(5) 0.0314(15) Uani 1 1 d . . .
H26A H 0.8927 0.2022 0.4933 0.038 Uiso 1 1 calc R . .
H26B H 0.9493 0.2462 0.5739 0.038 Uiso 1 1 calc R . .
C30 C 0.4034(5) 0.22273(19) 0.5972(5) 0.0249(14) Uani 1 1 d . . .
C36 C 0.4969(5) 0.2950(2) 0.7064(5) 0.0281(14) Uani 1 1 d . . .
C35 C 0.4013(5) 0.2643(2) 0.6764(5) 0.0256(14) Uani 1 1 d . . .
C34 C 0.3047(5) 0.2771(2) 0.7244(5) 0.0310(15) Uani 1 1 d . . .
H34 H 0.3023 0.3054 0.7751 0.037 Uiso 1 1 calc R . .
C28 C 0.5955(5) 0.23782(19) 0.5820(5) 0.0243(14) Uani 1 1 d . . .
C20 C 1.1066(6) 0.4805(3) 1.2829(6) 0.049(2) Uani 1 1 d . . .
H20 H 1.1543 0.4917 1.3514 0.059 Uiso 1 1 calc R . .
N6 N 0.7880(4) 0.24950(17) 0.5568(4) 0.0287(12) Uani 1 1 d . . .
H6 H 0.7844 0.2758 0.6029 0.034 Uiso 1 1 calc R . .
C32 C 0.2161(5) 0.2062(2) 0.6183(6) 0.0419(17) Uani 1 1 d . . .
H32 H 0.1537 0.1867 0.5996 0.050 Uiso 1 1 calc R . .
C31 C 0.3080(5) 0.1943(2) 0.5699(6) 0.0357(16) Uani 1 1 d . . .
H31 H 0.3086 0.1665 0.5170 0.043 Uiso 1 1 calc R . .
C33 C 0.2142(5) 0.2483(2) 0.6976(6) 0.0428(17) Uani 1 1 d . . .
H33 H 0.1506 0.2566 0.7319 0.051 Uiso 1 1 calc R . .
O7 O 0.6996(3) 0.18125(14) 0.4747(4) 0.0315(10) Uani 1 1 d . . .
C27 C 0.6998(5) 0.2213(2) 0.5324(5) 0.0267(14) Uani 1 1 d . . .
O11 O 0.3712(4) 0.47158(17) 0.9787(5) 0.0620(15) Uani 1 1 d . . .
C29 C 0.5035(5) 0.2098(2) 0.5528(5) 0.0267(14) Uani 1 1 d . . .
H29 H 0.5066 0.1815 0.5022 0.032 Uiso 1 1 calc R . .

loop_
_atom_site_aniso_label
_atom_site_aniso_U_11
_atom_site_aniso_U_22
_atom_site_aniso_U_33
_atom_site_aniso_U_23
_atom_site_aniso_U_13
_atom_site_aniso_U_12
Ce1 0.02990(19) 0.02271(16) 0.01909(17) -0.00227(18) 0.00294(12) -0.00299(19)
O5 0.034(2) 0.044(2) 0.023(2) -0.010(2) 0.0015(18) -0.009(2)
O10 0.045(3) 0.032(2) 0.026(2) -0.0015(19) 0.0083(19) -0.001(2)
O2 0.047(3) 0.021(2) 0.027(2) 0.0012(18) 0.004(2) 0.0020(19)
O3 0.044(3) 0.033(2) 0.019(2) -0.0049(19) 0.0008(19) 0.001(2)
O6 0.029(3) 0.045(3) 0.026(2) -0.007(2) 0.0020(19) -0.003(2)
C23 0.031(4) 0.016(3) 0.020(3) 0.007(3) -0.001(3) -0.004(3)
N5 0.033(3) 0.026(3) 0.027(3) 0.006(2) 0.002(2) -0.004(2)
C24 0.040(4) 0.026(3) 0.018(3) 0.003(3) 0.008(3) -0.002(3)
O4 0.034(3) 0.077(3) 0.057(3) -0.006(3) 0.010(2) 0.015(3)
N4 0.035(3) 0.046(3) 0.035(3) -0.001(3) 0.010(2) -0.011(3)
N3 0.031(3) 0.027(3) 0.022(3) -0.004(2) 0.000(2) 0.001(2)
C15 0.040(4) 0.034(3) 0.042(4) -0.001(4) 0.008(3) 0.009(4)
N2 0.049(3) 0.037(3) 0.016(3) 0.001(2) -0.003(2) 0.009(3)
C14 0.031(4) 0.053(4) 0.048(4) -0.005(4) 0.022(3) -0.006(3)
C4 0.025(4) 0.043(4) 0.017(3) 0.003(3) 0.000(3) 0.001(3)
C17 0.027(4) 0.031(4) 0.051(5) 0.012(3) -0.005(3) 0.003(3)
C16 0.037(4) 0.025(3) 0.035(4) 0.005(3) 0.005(3) 0.000(3)
C22 0.039(4) 0.028(3) 0.040(4) 0.001(3) 0.001(3) -0.002(3)
C18 0.031(4) 0.029(3) 0.037(4) 0.005(3) 0.001(3) -0.004(3)
C3 0.038(4) 0.044(4) 0.023(4) 0.000(3) 0.005(3) -0.003(3)
O1 0.063(3) 0.043(3) 0.022(3) 0.000(2) 0.015(2) 0.002(2)
N1 0.039(3) 0.031(3) 0.025(3) -0.003(2) 0.008(2) 0.003(2)
C1 0.060(5) 0.033(4) 0.021(3) -0.006(3) 0.017(3) 0.000(3)
C13 0.037(4) 0.040(4) 0.034(4) -0.005(3) 0.012(3) 0.003(3)
C12 0.025(4) 0.037(4) 0.019(3) -0.007(3) 0.002(3) 0.001(3)
C5 0.040(4) 0.039(4) 0.024(4) 0.010(3) 0.001(3) -0.003(3)
C11 0.024(4) 0.032(3) 0.020(3) -0.002(3) -0.001(3) -0.001(3)
C7 0.042(4) 0.036(4) 0.038(4) 0.005(4) 0.007(3) 0.006(3)
C9 0.054(5) 0.035(4) 0.033(4) -0.006(3) -0.003(3) 0.004(3)
C10 0.036(4) 0.038(4) 0.030(4) -0.002(3) -0.005(3) 0.004(3)
C25 0.039(4) 0.027(3) 0.037(4) -0.009(3) 0.001(3) -0.002(3)
C21 0.044(5) 0.036(4) 0.026(4) -0.003(3) -0.003(3) -0.004(3)
C8 0.063(5) 0.023(3) 0.043(4) -0.001(3) 0.002(4) 0.006(3)
C2 0.054(5) 0.048(4) 0.015(3) -0.008(3) 0.000(3) 0.011(3)
C19 0.034(4) 0.059(5) 0.043(4) -0.007(4) -0.005(3) -0.007(4)
C6 0.031(4) 0.034(4) 0.028(4) -0.006(3) -0.002(3) 0.000(3)
O9 0.032(2) 0.026(2) 0.024(2) -0.0075(19) 0.0044(18) 0.0038(18)
O8 0.021(2) 0.031(2) 0.042(3) -0.009(2) 0.0034(18) -0.0060(19)
N7 0.028(3) 0.021(3) 0.020(3) 0.000(2) 0.004(2) 0.000(2)
C26 0.036(4) 0.030(3) 0.030(4) 0.002(3) 0.008(3) -0.003(3)
C30 0.035(4) 0.016(3) 0.023(3) 0.005(3) -0.001(3) -0.001(3)
C36 0.032(4) 0.035(4) 0.016(3) 0.001(3) 0.002(3) -0.002(3)
C35 0.027(4) 0.030(3) 0.020(3) 0.007(3) 0.001(3) -0.003(3)
C34 0.032(4) 0.031(3) 0.030(4) -0.001(3) 0.004(3) -0.002(3)
C28 0.035(4) 0.018(3) 0.019(3) 0.001(3) 0.003(3) -0.001(3)
C20 0.051(5) 0.059(5) 0.033(4) -0.001(4) -0.015(4) -0.010(4)
N6 0.032(3) 0.021(3) 0.033(3) -0.005(2) 0.002(2) -0.001(2)
C32 0.030(4) 0.038(4) 0.055(5) -0.007(4) -0.006(3) -0.012(3)
C31 0.043(4) 0.032(4) 0.031(4) -0.003(3) 0.000(3) -0.005(3)
C33 0.036(4) 0.047(4) 0.045(4) 0.005(4) 0.004(3) -0.001(3)
O7 0.034(3) 0.023(2) 0.039(3) -0.009(2) 0.0075(19) -0.0009(19)
C27 0.031(4) 0.032(4) 0.017(3) 0.006(3) 0.002(3) 0.003(3)
O11 0.057(4) 0.056(3) 0.073(4) 0.015(3) 0.007(3) 0.004(3)
C29 0.033(4) 0.024(3) 0.024(3) -0.007(3) 0.006(3) 0.002(3)

loop_
_atom_type_symbol
_atom_type_description
_atom_type_scat_dispersion_real
_atom_type_scat_dispersion_imag
_atom_type_scat_source
C C 0.0033 0.0016 'International Tables Vol C Tables 4.2.6.8 and 6.1.1.4'
H H 0.0000 0.0000 'International Tables Vol C Tables 4.2.6.8 and 6.1.1.4'
N N 0.0061 0.0033 'International Tables Vol C Tables 4.2.6.8 and 6.1.1.4'
O O 0.0106 0.0060 'International Tables Vol C Tables 4.2.6.8 and 6.1.1.4'
Ce Ce -0.2486 2.6331 'International Tables Vol C Tables 4.2.6.8 and 6.1.1.4'

loop_
_geom_angle_atom_site_label_1
_geom_angle_atom_site_label_2
_geom_angle_atom_site_label_3
_geom_angle
_geom_angle_site_symmetry_1
_geom_angle_site_symmetry_3
_geom_angle_publ_flag
O5 Ce1 O2 80.17(13) . . y
O5 Ce1 O8 78.01(12) . . y
O2 Ce1 O8 72.43(12) . . y
O5 Ce1 O6 63.27(13) . . y
O2 Ce1 O6 119.70(13) . . y
O8 Ce1 O6 134.55(13) . . y
O5 Ce1 O9 140.92(12) . . y
O2 Ce1 O9 93.49(13) . . y
O8 Ce1 O9 63.44(12) . . y
O6 Ce1 O9 144.72(13) . . y
O5 Ce1 O3 105.73(14) . . y
O2 Ce1 O3 63.05(12) . . y
O8 Ce1 O3 133.51(12) . . y
O6 Ce1 O3 82.01(13) . . y
O9 Ce1 O3 105.37(12) . . y
O5 Ce1 O7 87.10(13) . 4_566 y
O2 Ce1 O7 148.08(13) . 4_566 y
O8 Ce1 O7 76.36(13) . 4_566 y
O6 Ce1 O7 78.72(13) . 4_566 y
O9 Ce1 O7 78.22(12) . 4_566 y
O3 Ce1 O7 148.85(13) . 4_566 y
O5 Ce1 O10 133.25(12) . . y
O2 Ce1 O10 133.05(13) . . y
O8 Ce1 O10 135.97(12) . . y
O6 Ce1 O10 70.77(13) . . y
O9 Ce1 O10 77.92(12) . . y
O3 Ce1 O10 74.84(12) . . y
O7 Ce1 O10 75.80(12) 4_566 . y
N5 O5 Ce1 120.0(3) . . ?
N3 O2 Ce1 119.9(3) . . ?
C12 O3 Ce1 121.5(3) . . ?
C24 O6 Ce1 122.0(3) . . ?
C18 C23 C22 119.1(5) . . ?
C18 C23 C24 120.6(6) . . ?
C22 C23 C24 120.2(6) . . ?
C24 N5 O5 116.4(5) . . ?
C24 N5 C16 123.3(5) . . ?
O5 N5 C16 120.3(5) . . ?
O6 C24 N5 117.9(5) . . ?
O6 C24 C23 124.1(5) . . ?
N5 C24 C23 118.0(6) . . ?
C15 N4 C14 121.3(5) . . ?
O2 N3 C12 116.9(5) . . ?
O2 N3 C4 120.3(5) . . ?
C12 N3 C4 122.8(5) . . ?
O4 C15 N4 124.5(6) . . ?
O4 C15 C16 118.0(6) . . ?
N4 C15 C16 117.3(6) . . ?
C3 N2 C2 123.7(5) . . ?
N4 C14 C13 114.3(5) . . ?
C5 C4 N3 119.0(5) . . ?
C5 C4 C3 119.7(5) . . ?
N3 C4 C3 121.3(5) . . ?
C16 C17 C18 121.0(6) . . ?
C17 C16 N5 118.6(6) . . ?
C17 C16 C15 117.5(6) . . ?
N5 C16 C15 123.3(5) . . ?
C21 C22 C23 119.9(6) . . ?
C23 C18 C19 120.2(6) . . ?
C23 C18 C17 118.0(5) . . ?
C19 C18 C17 121.7(6) . . ?
O1 C3 N2 124.2(6) . . ?
O1 C3 C4 116.9(6) . . ?
N2 C3 C4 118.9(5) . . ?
C25 N1 C13 110.1(5) . . ?
C25 N1 C1 110.7(4) . . ?
C13 N1 C1 110.0(5) . . ?
N1 C1 C2 112.4(5) . . ?
N1 C13 C14 113.9(5) . . ?
O3 C12 N3 117.2(5) . . ?
O3 C12 C11 124.9(5) . . ?
N3 C12 C11 117.9(5) . . ?
C4 C5 C6 121.3(6) . . ?
C10 C11 C6 119.7(5) . . ?
C10 C11 C12 119.8(5) . . ?
C6 C11 C12 120.5(5) . . ?
C8 C7 C6 119.8(6) . . ?
C8 C9 C10 120.8(6) . . ?
C9 C10 C11 119.3(6) . . ?
N1 C25 C26 111.6(5) . . ?
C20 C21 C22 119.7(6) . . ?
C7 C8 C9 120.5(6) . . ?
N2 C2 C1 112.3(5) . . ?
C20 C19 C18 119.2(7) . . ?
C7 C6 C11 119.7(6) . . ?
C7 C6 C5 121.9(6) . . ?
C11 C6 C5 118.4(5) . . ?
C36 O9 Ce1 122.3(4) . . ?
N7 O8 Ce1 119.8(3) . . ?
O8 N7 C36 116.2(4) . . ?
O8 N7 C28 120.6(4) . . ?
C36 N7 C28 123.2(5) . . ?
N6 C26 C25 112.8(5) . . ?
C35 C30 C31 118.7(6) . . ?
C35 C30 C29 118.3(5) . . ?
C31 C30 C29 123.0(5) . . ?
O9 C36 N7 118.3(5) . . ?
O9 C36 C35 124.7(6) . . ?
N7 C36 C35 117.0(5) . . ?
C34 C35 C30 119.5(5) . . ?
C34 C35 C36 119.7(5) . . ?
C30 C35 C36 120.8(5) . . ?
C33 C34 C35 120.3(6) . . ?
C29 C28 N7 118.8(5) . . ?
C29 C28 C27 118.8(5) . . ?
N7 C28 C27 122.4(5) . . ?
C19 C20 C21 121.8(6) . . ?
C27 N6 C26 122.8(5) . . ?
C31 C32 C33 119.6(6) . . ?
C32 C31 C30 121.5(6) . . ?
C34 C33 C32 120.4(6) . . ?
C27 O7 Ce1 163.7(4) . 4_565 ?
O7 C27 N6 123.0(6) . . ?
O7 C27 C28 118.3(5) . . ?
N6 C27 C28 118.7(5) . . ?
C28 C29 C30 121.8(5) . . ?

loop_
_geom_bond_atom_site_label_1
_geom_bond_atom_site_label_2
_geom_bond_distance
_geom_bond_site_symmetry_2
_geom_bond_publ_flag
Ce1 O5 2.426(4) . y
Ce1 O2 2.432(4) . y
Ce1 O8 2.445(4) . y
Ce1 O6 2.445(4) . y
Ce1 O9 2.450(4) . y
Ce1 O3 2.468(4) . y
Ce1 O7 2.478(4) 4_566 y
Ce1 O10 2.573(4) . y
O5 N5 1.370(6) . ?
O2 N3 1.350(5) . ?
O3 C12 1.273(6) . ?
O6 C24 1.279(7) . ?
C23 C18 1.387(8) . ?
C23 C22 1.407(8) . ?
C23 C24 1.416(7) . ?
N5 C24 1.345(7) . ?
N5 C16 1.384(7) . ?
O4 C15 1.207(7) . ?
N4 C15 1.336(7) . ?
N4 C14 1.455(7) . ?
N3 C12 1.368(7) . ?
N3 C4 1.397(7) . ?
C15 C16 1.521(8) . ?
N2 C3 1.309(7) . ?
N2 C2 1.456(7) . ?
C14 C13 1.513(8) . ?
C4 C5 1.358(8) . ?
C4 C3 1.507(8) . ?
C17 C16 1.359(8) . ?
C17 C18 1.422(9) . ?
C22 C21 1.376(8) . ?
C18 C19 1.395(8) . ?
C3 O1 1.265(6) . ?
N1 C25 1.466(7) . ?
N1 C13 1.468(7) . ?
N1 C1 1.483(7) . ?
C1 C2 1.507(8) . ?
C12 C11 1.430(8) . ?
C5 C6 1.427(8) . ?
C11 C10 1.387(8) . ?
C11 C6 1.391(8) . ?
C7 C8 1.363(8) . ?
C7 C6 1.387(8) . ?
C9 C8 1.372(9) . ?
C9 C10 1.371(8) . ?
C25 C26 1.490(8) . ?
C21 C20 1.373(9) . ?
C19 C20 1.365(9) . ?
O9 C36 1.262(6) . ?
O8 N7 1.356(5) . ?
N7 C36 1.376(7) . ?
N7 C28 1.391(7) . ?
C26 N6 1.438(7) . ?
C30 C35 1.393(7) . ?
C30 C31 1.402(8) . ?
C30 C29 1.415(8) . ?
C36 C35 1.441(8) . ?
C35 C34 1.392(8) . ?
C34 C33 1.356(8) . ?
C28 C29 1.363(8) . ?
C28 C27 1.513(8) . ?
N6 C27 1.322(7) . ?
C32 C31 1.338(9) . ?
C32 C33 1.405(9) . ?
O7 C27 1.231(6) . ?
O7 Ce1 2.478(4) 4_565 ?
